data_1552840
loop_
_publ_author_name
'Chen, Jianhua'
'Wang, Lei'
'Yang, Jie'
'Yang, Kun'
'Uddin, Mohammad Afsar'
'Tang, Yumin'
'Zhou, Xin'
'Liao, Qiaogan'
'Yu, Jianwei'
'Liu, Bin'
'Woo, Han Young'
'Guo, Xugang'

_publ_section_title
;
 Backbone Conformation Tuning of Carboxylate-Functionalized Wide Band Gap
 Polymers for Efficient Non-Fullerene Organic Solar Cells
;
_journal_issue 1
_journal_name_full Macromolecules
_journal_page_first 341
_journal_paper_doi 10.1021/acs.macromol.8b02360
_journal_volume 52
_journal_year 2018
_chemical_formula_sum 'C9 H6 O2 S2'
_chemical_formula_weight 210.26
_space_group_crystal_system orthorhombic
_space_group_IT_number 61
_space_group_name_Hall '-P 2ac 2ab'
_space_group_name_H-M_alt 'P b c a'
_atom_sites_solution_hydrogens geom
_audit_creation_method SHELXL-2013
_cell_angle_alpha 90
_cell_angle_beta 90
_cell_angle_gamma 90
_cell_formula_units_Z 8
_cell_length_a 9.738(4)
_cell_length_b 7.241(3)
_cell_length_c 24.578(10)
_cell_measurement_temperature 566(2)
_cell_volume 1733.1(12)
_computing_structure_refinement 'SHELXL-2013 (Sheldrick, 2013)'
_diffrn_ambient_temperature 566(2)
_diffrn_measured_fraction_theta_full 0.823
_diffrn_measured_fraction_theta_max 0.825
_diffrn_radiation_type MoK\a
_diffrn_radiation_wavelength 0.71073
_diffrn_reflns_av_R_equivalents 0.0745
_diffrn_reflns_av_unetI/netI 0.0315
_diffrn_reflns_Laue_measured_fraction_full 0.823
_diffrn_reflns_Laue_measured_fraction_max 0.825
_diffrn_reflns_limit_h_max 11
_diffrn_reflns_limit_h_min -11
_diffrn_reflns_limit_k_max 8
_diffrn_reflns_limit_k_min -7
_diffrn_reflns_limit_l_max 29
_diffrn_reflns_limit_l_min -29
_diffrn_reflns_number 12400
_diffrn_reflns_point_group_measured_fraction_full 0.823
_diffrn_reflns_point_group_measured_fraction_max 0.825
_diffrn_reflns_theta_full 25.242
_diffrn_reflns_theta_max 25.284
_diffrn_reflns_theta_min 1.657
_exptl_absorpt_coefficient_mu 0.571
_exptl_crystal_density_diffrn 1.612
_exptl_crystal_F_000 864
_refine_diff_density_max 0.850
_refine_diff_density_min -1.246
_refine_diff_density_rms 0.245
_refine_ls_extinction_coef 0.27(5)
_refine_ls_extinction_expression Fc^*^=kFc[1+0.001xFc^2^\l^3^/sin(2\q)]^-1/4^
_refine_ls_extinction_method SHELXL
_refine_ls_goodness_of_fit_ref 3.870
_refine_ls_hydrogen_treatment constr
_refine_ls_matrix_type full
_refine_ls_number_parameters 120
_refine_ls_number_reflns 1301
_refine_ls_number_restraints 0
_refine_ls_restrained_S_all 3.870
_refine_ls_R_factor_all 0.1129
_refine_ls_R_factor_gt 0.1090
_refine_ls_shift/su_max 0.528
_refine_ls_shift/su_mean 0.105
_refine_ls_structure_factor_coef Fsqd
_refine_ls_weighting_details
;
 w=1/[\s^2^(Fo^2^)+(0.1000P)^2^]
 where P=(Fo^2^+2Fc^2^)/3
;
_refine_ls_weighting_scheme calc
_refine_ls_wR_factor_gt 0.3820
_refine_ls_wR_factor_ref 0.3928
_reflns_Friedel_coverage 0.000
_reflns_number_gt 1250
_reflns_number_total 1301
_reflns_threshold_expression 'I > 2\s(I)'
_cod_data_source_file ma8b02360_si_002.cif
_cod_data_source_block h
_cod_original_cell_volume 1733.0(12)
_cod_database_code 1552840
_shelx_space_group_comment
;
The symmetry employed for this shelxl refinement is uniquely defined
by the following loop, which should always be used as a source of
symmetry information in preference to the above space-group names.
They are only intended as comments.
;
_shelxl_version_number 2013-2

loop_
_space_group_symop_operation_xyz
'x, y, z'
'-x+1/2, -y, z+1/2'
'-x, y+1/2, -z+1/2'
'x+1/2, -y+1/2, -z'
'-x, -y, -z'
'x-1/2, y, -z-1/2'
'x, -y-1/2, z-1/2'
'-x-1/2, y-1/2, z'

loop_
_atom_site_label
_atom_site_type_symbol
_atom_site_fract_x
_atom_site_fract_y
_atom_site_fract_z
_atom_site_U_iso_or_equiv
_atom_site_adp_type
_atom_site_occupancy
_atom_site_site_symmetry_order
_atom_site_calc_flag
_atom_site_refinement_flags_posn
_atom_site_refinement_flags_adp
S1 S 0.67378(11) 0.49144(16) 0.45194(5) 0.0432(11) Uani 1 1 d . .
S2 S 0.29334(12) 0.66180(17) 0.67285(5) 0.0560(11) Uani 1 1 d . .
O1 O 0.8242(3) 0.5047(5) 0.5563(2) 0.0542(16) Uani 1 1 d . .
O2 O 0.7457(4) 0.6338(6) 0.63294(12) 0.0627(14) Uani 1 1 d . .
C7 C 0.4986(5) 0.4464(8) 0.69238(18) 0.0502(14) Uani 1 1 d . .
H7 H 0.5757 0.3719 0.6883 0.060 Uiso 1 1 calc R U
C6 C 0.4339(5) 0.5432(6) 0.64973(16) 0.0396(13) Uani 1 1 d . .
C2 C 0.5892(5) 0.5310(7) 0.56472(19) 0.0429(14) Uani 1 1 d . .
C4 C 0.7243(4) 0.5600(7) 0.58963(16) 0.0436(14) Uani 1 1 d . .
C1 C 0.5676(5) 0.5065(5) 0.50770(18) 0.0410(14) Uani 1 1 d . .
C5 C 0.4647(5) 0.5353(7) 0.59222(18) 0.0434(14) Uani 1 1 d . .
C9 C 0.3201(5) 0.5888(8) 0.7379(2) 0.0600(16) Uani 1 1 d . .
H9 H 0.2647 0.6218 0.7672 0.072 Uiso 1 1 calc R U
C8 C 0.4303(7) 0.4780(9) 0.7421(2) 0.0635(19) Uani 1 1 d . .
H8 H 0.4590 0.4268 0.7749 0.076 Uiso 1 1 calc R U
C3 C 0.9628(7) 0.5243(9) 0.5763(3) 0.0665(18) Uani 1 1 d . .
H3A H 1.0263 0.4815 0.5492 0.100 Uiso 1 1 calc R U
H3B H 0.9736 0.4525 0.6089 0.100 Uiso 1 1 calc R U
H3C H 0.9808 0.6519 0.5842 0.100 Uiso 1 1 calc R U

loop_
_atom_site_aniso_label
_atom_site_aniso_U_11
_atom_site_aniso_U_22
_atom_site_aniso_U_33
_atom_site_aniso_U_23
_atom_site_aniso_U_13
_atom_site_aniso_U_12
S1 0.0258(15) 0.0685(15) 0.0354(15) 0.0003(4) 0.0010(4) -0.0002(3)
S2 0.0481(15) 0.0740(15) 0.0459(16) -0.0025(5) 0.0111(4) 0.0085(5)
O1 0.025(3) 0.084(3) 0.054(3) -0.0047(14) -0.0017(14) -0.0008(11)
O2 0.044(2) 0.097(3) 0.048(2) -0.0114(18) -0.0046(16) -0.0085(16)
C7 0.040(3) 0.072(3) 0.038(3) -0.002(2) -0.0004(15) -0.007(2)
C6 0.043(3) 0.047(2) 0.029(2) -0.0009(16) 0.0007(16) 0.0006(16)
C2 0.034(3) 0.060(3) 0.035(2) 0.0060(17) -0.0014(18) -0.0032(17)
C4 0.031(3) 0.069(3) 0.031(3) 0.0035(18) -0.0039(14) -0.007(2)
C1 0.033(3) 0.056(3) 0.034(3) -0.0038(14) -0.0026(18) -0.0011(13)
C5 0.034(3) 0.060(3) 0.036(3) -0.0028(16) -0.0020(17) 0.0010(18)
C9 0.068(3) 0.062(3) 0.050(3) -0.011(2) 0.0161(19) -0.012(2)
C8 0.060(4) 0.093(4) 0.037(3) 0.002(2) -0.007(2) -0.009(2)
C3 0.033(4) 0.094(4) 0.072(4) 0.001(3) -0.009(3) -0.002(2)

loop_
_atom_type_symbol
_atom_type_description
_atom_type_scat_dispersion_real
_atom_type_scat_dispersion_imag
_atom_type_scat_source
C C 0.0033 0.0016 'International Tables Vol C Tables 4.2.6.8 and 6.1.1.4'
H H 0.0000 0.0000 'International Tables Vol C Tables 4.2.6.8 and 6.1.1.4'
O O 0.0106 0.0060 'International Tables Vol C Tables 4.2.6.8 and 6.1.1.4'
S S 0.1246 0.1234 'International Tables Vol C Tables 4.2.6.8 and 6.1.1.4'

loop_
_geom_angle_atom_site_label_1
_geom_angle_atom_site_label_2
_geom_angle_atom_site_label_3
_geom_angle
_geom_angle_site_symmetry_1
_geom_angle_site_symmetry_3
C1 S1 C5 92.2(2) . 5_666
C9 S2 C6 91.9(2) . .
C4 O1 C3 116.3(5) . .
C6 C7 C8 110.7(5) . .
C6 C7 H7 124.7 . .
C8 C7 H7 124.6 . .
C7 C6 C5 127.9(4) . .
C7 C6 S2 111.1(3) . .
C5 C6 S2 120.6(4) . .
C5 C2 C1 110.6(4) . .
C5 C2 C4 125.3(4) . .
C1 C2 C4 124.0(4) . .
O2 C4 O1 123.2(4) . .
O2 C4 C2 125.9(4) . .
O1 C4 C2 110.8(4) . .
C1 C1 C2 114.8(5) 5_666 .
C1 C1 S1 110.6(4) 5_666 .
C2 C1 S1 134.5(4) . .
C2 C5 C6 131.1(4) . .
C2 C5 S1 111.7(3) . 5_666
C6 C5 S1 117.0(4) . 5_666
C8 C9 S2 112.3(4) . .
C8 C9 H9 123.8 . .
S2 C9 H9 123.9 . .
C9 C8 C7 114.0(5) . .
C9 C8 H8 123.0 . .
C7 C8 H8 123.0 . .
O1 C3 H3A 109.5 . .
O1 C3 H3B 109.5 . .
H3A C3 H3B 109.5 . .
O1 C3 H3C 109.4 . .
H3A C3 H3C 109.5 . .
H3B C3 H3C 109.5 . .

loop_
_geom_bond_atom_site_label_1
_geom_bond_atom_site_label_2
_geom_bond_distance
_geom_bond_site_symmetry_2
S1 C1 1.720(5) .
S1 C5 1.741(5) 5_666
S2 C9 1.705(6) .
S2 C6 1.713(5) .
O1 C4 1.334(6) .
O1 C3 1.444(7) .
O2 C4 1.209(6) .
C7 C6 1.410(7) .
C7 C8 1.411(8) .
C7 H7 0.9300 .
C6 C5 1.446(6) .
C2 C5 1.388(7) .
C2 C1 1.428(6) .
C2 C4 1.466(6) .
C1 C1 1.374(10) 5_666
C5 S1 1.741(5) 5_666
C9 C8 1.344(9) .
C9 H9 0.9300 .
C8 H8 0.9300 .
C3 H3A 0.9600 .
C3 H3B 0.9600 .
C3 H3C 0.9600 .
